data_2203717
loop_
_publ_author_name
'Nockemann, Peter'
'Meyer, Gerd'

_publ_section_title <i>catena</i>-Poly[mercury(II)-di-\m-chloro-\m-pyridazine-\k^2^<i>N</i>:<i>N</i>']
_journal_issue 6
_journal_name_full 'Acta Crystallographica Section E'
_journal_page_first m751
_journal_page_last m752
_journal_paper_doi 10.1107/S1600536804010414
_journal_volume 60
_journal_year 2004
_chemical_formula_iupac '[Hg Cl2 (C4 H4 N2)]'
_chemical_formula_moiety 'C4 H4 Cl2 Hg N2'
_chemical_formula_sum 'C4 H4 Cl2 Hg N2'
_chemical_formula_weight 351.58
_chemical_name_systematic
;
catena-Poly[mercury(II)-di-\m-chloro-\m-pyridazine-\k^2^N:N']
;
_space_group_IT_number 74
_symmetry_cell_setting orthorhombic
_symmetry_space_group_name_Hall '-I 2b 2'
_symmetry_space_group_name_H-M 'I m m a'
_atom_sites_solution_hydrogens geom
_atom_sites_solution_primary direct
_atom_sites_solution_secondary difmap
_audit_creation_method SHELXL-97
_cell_angle_alpha 90.00
_cell_angle_beta 90.00
_cell_angle_gamma 90.00
_cell_formula_units_Z 4
_cell_length_a 7.458(2)
_cell_length_b 7.1667(16)
_cell_length_c 13.136(4)
_cell_measurement_reflns_used 2760
_cell_measurement_temperature 293(2)
_cell_measurement_theta_max 26.97
_cell_measurement_theta_min 3.10
_cell_volume 702.1(3)
_computing_cell_refinement 'X-STEP32 (Stoe & Cie, 2000)'
_computing_data_collection 'X-AREA (Stoe & Cie, 2001)'
_computing_data_reduction 'X-RED (Stoe & Cie, 2001)'
_computing_molecular_graphics 'DIAMOND (Brandenburg, 1999)'
_computing_publication_material SHELXL97
_computing_structure_refinement 'SHELXL97 (Sheldrick, 1997)'
_computing_structure_solution 'SHELXS97 (Sheldrick, 1997)'
_diffrn_ambient_temperature 293(2)
_diffrn_measured_fraction_theta_full 1.000
_diffrn_measured_fraction_theta_max 1.000
_diffrn_measurement_device_type 'Stoe IPDS-I'
_diffrn_measurement_method \f
_diffrn_radiation_monochromator graphite
_diffrn_radiation_source 'fine-focus sealed tube'
_diffrn_radiation_type MoK\a
_diffrn_radiation_wavelength 0.71073
_diffrn_reflns_av_R_equivalents 0.0464
_diffrn_reflns_av_sigmaI/netI 0.0296
_diffrn_reflns_limit_h_max 9
_diffrn_reflns_limit_h_min -9
_diffrn_reflns_limit_k_max 8
_diffrn_reflns_limit_k_min -9
_diffrn_reflns_limit_l_max 16
_diffrn_reflns_limit_l_min -16
_diffrn_reflns_number 2760
_diffrn_reflns_theta_full 26.97
_diffrn_reflns_theta_max 26.97
_diffrn_reflns_theta_min 3.10
_diffrn_standards_decay_% 0
_diffrn_standards_interval_count 0
_diffrn_standards_interval_time 0
_diffrn_standards_number 0
_exptl_absorpt_coefficient_mu 22.585
_exptl_absorpt_correction_T_max 0.6170
_exptl_absorpt_correction_T_min 0.2489
_exptl_absorpt_correction_type numerical
_exptl_absorpt_process_details '(X-SHAPE; Stoe & Cie, 1998)'
_exptl_crystal_colour colorless
_exptl_crystal_density_diffrn 3.326
_exptl_crystal_density_method 'not measured'
_exptl_crystal_description prism
_exptl_crystal_F_000 624
_exptl_crystal_size_max 0.3
_exptl_crystal_size_mid 0.2
_exptl_crystal_size_min 0.1
_refine_diff_density_max 0.372
_refine_diff_density_min -0.601
_refine_ls_extinction_method none
_refine_ls_goodness_of_fit_ref 0.967
_refine_ls_hydrogen_treatment constr
_refine_ls_matrix_type full
_refine_ls_number_parameters 29
_refine_ls_number_reflns 448
_refine_ls_number_restraints 0
_refine_ls_restrained_S_all 0.967
_refine_ls_R_factor_all 0.0479
_refine_ls_R_factor_gt 0.0217
_refine_ls_shift/su_max 0.000
_refine_ls_shift/su_mean 0.000
_refine_ls_structure_factor_coef Fsqd
_refine_ls_weighting_details 'calc w = 1/[\s^2^(Fo^2^)+(0.0107P)^2^] where P = (Fo^2^+2Fc^2^)/3'
_refine_ls_weighting_scheme calc
_refine_ls_wR_factor_gt 0.0268
_refine_ls_wR_factor_ref 0.0300
_reflns_number_gt 296
_reflns_number_total 448
_reflns_threshold_expression I>2\s(I)
_cod_data_source_file cf6342.cif
_cod_data_source_block I
_cod_depositor_comments
;
The following automatic conversions were performed:
'_geom_bond_publ_flag' value 'Y' changed to 'y' according to
'/home/saulius/struct/CIF-dictionaries/cif_core.dic' dictionary named
'cif_core.dic' version 2.4.1 from 2010-06-29 (6
times).

'_geom_angle_publ_flag' value 'Y' changed to 'y' according to
'/home/saulius/struct/CIF-dictionaries/cif_core.dic' dictionary named
'cif_core.dic' version 2.4.1 from 2010-06-29 (9 times).

Automatic conversion script
Id: cif_fix_enum 1527 2010-12-29 10:47:43Z saulius 

The following automatic conversions were performed:

'_geom_bond_publ_flag' value 'Y' changed to 'y' according to
/home/saulius/struct/CIF-dictionaries/cif_core.dic dictionary named
'cif_core.dic' version 2.4.1 from 2010-06-29 (6
times).

'_geom_angle_publ_flag' value 'Y' changed to 'y' according
to /home/saulius/struct/CIF-dictionaries/cif_core.dic dictionary
named 'cif_core.dic' version 2.4.1 from 2010-06-29 (9 times).

Automatic conversion script
Id: cif_fix_values 1715 2011-07-08 13:25:40Z adriana 
;
_cod_database_code 2203717
_cod_database_fobs_code 2203717

loop_
_symmetry_equiv_pos_as_xyz
'x, y, z'
'-x, -y+1/2, z'
'x, -y, -z'
'-x, y+1/2, -z'
'x+1/2, y+1/2, z+1/2'
'-x+1/2, -y+1, z+1/2'
'x+1/2, -y+1/2, -z+1/2'
'-x+1/2, y+1, -z+1/2'
'-x, -y, -z'
'x, y-1/2, -z'
'-x, y, z'
'x, -y-1/2, z'
'-x+1/2, -y+1/2, -z+1/2'
'x+1/2, y, -z+1/2'
'-x+1/2, y+1/2, z+1/2'
'x+1/2, -y, z+1/2'

loop_
_atom_site_label
_atom_site_fract_x
_atom_site_fract_y
_atom_site_fract_z
_atom_site_U_iso_or_equiv
_atom_site_adp_type
_atom_site_calc_flag
_atom_site_refinement_flags
_atom_site_occupancy
_atom_site_type_symbol
Hg 0.0000 0.5000 0.0000 0.04848(14) Uani d S 1 Hg
Cl 0.2378(3) 0.7500 -0.06964(13) 0.0472(5) Uani d S 1 Cl
N 0.0000 0.6569(6) 0.1623(4) 0.0360(14) Uani d S 1 N
C1 0.0000 0.5666(9) 0.2496(5) 0.0459(19) Uani d S 1 C
H1 0.0000 0.4369 0.2481 0.055 Uiso calc SR 1 H
C2 0.0000 0.6552(10) 0.3437(5) 0.0452(19) Uani d S 1 C
H2 0.0000 0.5875 0.4042 0.054 Uiso calc SR 1 H

loop_
_atom_site_aniso_label
_atom_site_aniso_U_11
_atom_site_aniso_U_22
_atom_site_aniso_U_33
_atom_site_aniso_U_12
_atom_site_aniso_U_13
_atom_site_aniso_U_23
Hg 0.0898(3) 0.02117(12) 0.03450(15) 0.000 0.000 -0.0029(4)
Cl 0.0546(14) 0.0398(8) 0.0471(9) 0.000 -0.0004(9) 0.000
N 0.053(4) 0.022(2) 0.033(2) 0.000 0.000 -0.004(2)
C1 0.068(6) 0.029(3) 0.040(3) 0.000 0.000 0.001(3)
C2 0.055(6) 0.047(4) 0.033(3) 0.000 0.000 0.006(3)

loop_
_atom_type_symbol
_atom_type_description
_atom_type_scat_dispersion_real
_atom_type_scat_dispersion_imag
_atom_type_scat_source
C C 0.0033 0.0016 'International Tables Vol C Tables 4.2.6.8 and 6.1.1.4'
Cl Cl 0.1484 0.1585 'International Tables Vol C Tables 4.2.6.8 and 6.1.1.4'
Hg Hg -2.3894 9.2266 'International Tables Vol C Tables 4.2.6.8 and 6.1.1.4'
N N 0.0061 0.0033 'International Tables Vol C Tables 4.2.6.8 and 6.1.1.4'
H H 0.0000 0.0000 'International Tables Vol C Tables 4.2.6.8 and 6.1.1.4'

loop_
_geom_angle_atom_site_label_1
_geom_angle_atom_site_label_2
_geom_angle_atom_site_label_3
_geom_angle_site_symmetry_1
_geom_angle_site_symmetry_3
_geom_angle
_geom_angle_publ_flag
N Hg N . 9_565 180 y
N Hg Cl . 9_565 90.57(9) ?
N Hg Cl 9_565 9_565 89.43(9) ?
N Hg Cl . . 89.43(9) y
N Hg Cl 9_565 . 90.57(9) ?
Cl Hg Cl 9_565 . 180 y
N Hg Cl . 10 90.57(9) y
N Hg Cl 9_565 10 89.43(9) ?
Cl Hg Cl 9_565 10 82.80(8) ?
Cl Hg Cl . 10 97.20(8) ?
N Hg Cl . 2_565 89.43(9) ?
N Hg Cl 9_565 2_565 90.57(9) ?
Cl Hg Cl 9_565 2_565 97.20(8) ?
Cl Hg Cl . 2_565 82.80(8) y
Cl Hg Cl 10 2_565 180 ?
Hg Cl Hg . 2_565 83.84(6) ?
C1 N N . 2_565 119.5(3) y
C1 N Hg . . 122.7(4) y
N N Hg 2_565 . 117.81(11) y
N C1 C2 . . 123.4(6) y
N C1 H1 . . 118.3 ?
C2 C1 H1 . . 118.3 ?
C2 C2 C1 2_565 . 117.2(4) ?
C2 C2 H2 2_565 . 121.4 ?
C1 C2 H2 . . 121.4 ?

loop_
_geom_bond_atom_site_label_1
_geom_bond_atom_site_label_2
_geom_bond_site_symmetry_2
_geom_bond_distance
_geom_bond_publ_flag
Hg N . 2.411(5) y
Hg N 9_565 2.411(5) ?
Hg Cl 9_565 2.6819(16) ?
Hg Cl . 2.6819(16) y
Hg Cl 10 2.6819(16) ?
Hg Cl 2_565 2.6819(16) ?
Cl Hg 2_565 2.6819(16) ?
N C1 . 1.316(8) y
N N 2_565 1.334(9) y
C1 C2 . 1.391(9) y
C1 H1 . 0.93 ?
C2 C2 2_565 1.359(14) y
C2 H2 . 0.93 ?
